data_7715895
loop_
_publ_author_name
'Neumann, Till'
'Thompson, Benedict C.'
'Hebron, Denny'
'Graycon, Daniel M.'
'Collauto, Alberto'
'Roessler, Maxie M.'
'Wilson, Daniel W. N.'
'Musgrave, Rebecca A.'

_publ_section_title
;
 Heterobimetallic 3d-4f complexes supported by a Schiff-base tripodal
 ligand.
;
_journal_issue 23
_journal_name_full 'Dalton transactions (Cambridge, England : 2003)'
_journal_page_first 9921
_journal_page_last 9932
_journal_paper_doi 10.1039/d3dt03760f
_journal_volume 53
_journal_year 2024
_chemical_formula_moiety 'C30 H30 F3 La N3 Na O9 S, C2 H3 N'
_chemical_formula_sum 'C32 H33 F3 La N4 Na O9 S'
_chemical_formula_weight 868.597
_space_group_crystal_system monoclinic
_space_group_IT_number 14
_space_group_name_Hall '-P 2yn'
_space_group_name_H-M_alt 'P 1 21/n 1'
_symmetry_Int_Tables_number 14
_atom_sites_solution_primary dual
_audit_creation_date 2023-11-10
_audit_creation_method
;
Olex2 1.3
(compiled 2020.11.12 svn.r5f609507 for OlexSys, GUI svn.r6408)
;
_audit_update_record
;
2023-11-10 deposited with the CCDC.	2024-04-30 downloaded from the CCDC.
;
_cell_angle_alpha 90
_cell_angle_beta 101.815(1)
_cell_angle_gamma 90
_cell_formula_units_Z 4
_cell_length_a 16.0670(1)
_cell_length_b 13.0765(1)
_cell_length_c 16.7696(1)
_cell_measurement_reflns_used 39389
_cell_measurement_temperature 150.00(10)
_cell_measurement_theta_max 72.3290
_cell_measurement_theta_min 4.3450
_cell_volume 3448.65(4)
_computing_cell_refinement 'CrysAlisPro 1.171.41.93a (Rigaku OD, 2020)'
_computing_data_collection 'CrysAlisPro 1.171.41.93a (Rigaku OD, 2020)'
_computing_data_reduction 'CrysAlisPro 1.171.41.93a (Rigaku OD, 2020)'
_computing_molecular_graphics 'Olex2 1.3 (Dolomanov et al., 2009)'
_computing_publication_material 'Olex2 1.3 (Dolomanov et al., 2009)'
_computing_structure_refinement 'olex2.refine 1.3 (Bourhis et al., 2015)'
_computing_structure_solution 'SHELXT 2014/5 (Sheldrick, 2014)'
_diffrn_ambient_environment N~2~
_diffrn_ambient_temperature 150.00(10)
_diffrn_detector 'CCD plate'
_diffrn_detector_area_resol_mean 5.2031
_diffrn_detector_type Atlas
_diffrn_measured_fraction_theta_full 1.0000
_diffrn_measured_fraction_theta_max 0.9914
_diffrn_measurement_details
;
List of Runs (angles in degrees, time in seconds):

  # Type    Start    End  Width  t~exp~   \w     \q     \k     \f   Frames
#--------------------------------------------------------------------------
  1  \w    -75.00  33.00   1.00    1.50    --  -42.37  75.00  36.00  108
  2  \w     97.00 136.00   1.00    6.00    --  103.86 -75.00 -90.00   39
  3  \w     29.00  73.00   1.00    6.00    --  103.86 -75.00 -90.00   44
  4  \w    115.00 140.00   1.00    6.00    --  103.86  75.00  36.00   25
  5  \w     -4.00  22.00   1.00    1.50    --   34.00  92.00 163.67   26
  6  \w     -3.00  22.00   1.00    1.50    --   34.00  90.00  28.46   25
  7  \w     -3.00  23.00   1.00    1.50    --   34.00  90.00 -34.54   26
  8  \w   -121.00 -10.00   1.00    1.50    --  -42.37 -19.00  30.00  111
  9  \w    -67.00  24.00   1.00    1.50    --  -42.37  38.00-150.00   91
 10  \w    -89.00 -18.00   1.00    1.50    --  -42.37 -38.00-150.00   71
 11  \w     -3.00  50.00   1.00    1.50    --   42.37 -75.00 -90.00   53
 12  \w     55.00  82.00   1.00    1.50    --   42.37  38.00 -90.00   27
 13  \w     35.00  85.00   1.00    1.50    --   42.37-125.00-180.00   50
 14  \w     19.00  47.00   1.00    1.50    --   42.37  38.00 -90.00   28
 15  \w     16.00  41.00   1.00    1.50    --   50.00  81.00  82.68   25
 16  \w     16.00  42.00   1.00    1.50    --   50.00  82.00   5.80   26
 17  \w     16.00  41.00   1.00    1.50    --   50.00  82.00 138.38   25
 18  \w     16.00  41.00   1.00    1.50    --   50.00  81.00-143.17   25
 19  \w     16.00  41.00   1.00    1.50    --   50.00  81.00 -83.09   25
 20  \w     31.00  57.00   1.00    1.50    --   62.00  71.00 176.92   26
 21  \w     35.00  68.00   1.00    1.50    --   66.00  71.00 -41.92   33
 22  \w     39.00  65.00   1.00    1.50    --   70.00  70.00-154.80   26
 23  \w     39.00  65.00   1.00    1.50    --   70.00  70.00  35.74   26
 24  \w     39.00  65.00   1.00    1.50    --   70.00  69.00 -67.53   26
 25  \w     39.00  65.00   1.00    1.50    --   70.00  71.00  95.98   26
 26  \w     39.00  65.00   1.00    1.50    --   70.00  71.00  -6.20   26
 27  \w     39.00  65.00   1.00    1.50    --   70.00  71.00-107.57   26
 28  \w     40.00  65.00   1.00    1.50    --   70.00  71.00 142.52   25
 29  \w     44.00  70.00   1.00    6.00    --   74.00  65.00  72.08   26
 30  \w     51.00  77.00   1.00    6.00    --   82.00  69.00 -36.23   26
 31  \w     51.00  99.00   1.00    6.00    --   82.00  71.00 154.05   48
 32  \w     54.00  81.00   1.00    6.00    --   82.00  62.00  94.82   27
 33  \w     51.00  77.00   1.00    6.00    --   82.00  69.00 -70.41   26
 34  \w     55.00  81.00   1.00    6.00    --   86.00  71.00 104.25   26
 35  \w     55.00  81.00   1.00    6.00    --   86.00  69.00 -15.47   26
 36  \w     56.00  83.00   1.00    6.00    --   86.00  67.00-146.62   27
 37  \w     62.00  89.00   1.00    6.00    --   90.00  62.00-169.83   27
 38  \w     59.00  85.00   1.00    6.00    --   90.00  71.00-116.52   26
 39  \w     64.00  90.00   1.00    6.00    --   94.00  67.00   2.23   26
 40  \w    104.00 130.00   1.00    6.00    --   94.00  67.00   2.23   26
 41  \w     74.00 102.00   1.00    6.00    --  103.86  67.00 -77.58   28
 42  \w    150.00 177.00   1.00    6.00    --  103.86  66.00 128.42   27
 43  \w    113.00 177.00   1.00    6.00    --  103.86  66.00 -60.44   64
 44  \w     75.00 109.00   1.00    6.00    --  103.86  66.00 128.42   34
 45  \w     74.00 105.00   1.00    6.00    --  103.86  66.00 -60.44   31
 46  \w     73.00 170.00   1.00    6.00    --  103.86  71.00-165.43   97
 47  \w     29.00 135.00   1.00    6.00    --  103.86 -77.00  90.00  106
 48  \w     75.00 177.00   1.00    6.00    --  103.86  60.00  80.37  102
 49  \w     75.00 173.00   1.00    6.00    --  103.86  61.00 150.00   98
 50  \w     74.00 136.00   1.00    6.00    --  103.86  63.00  23.49   62
 51  \w    114.00 176.00   1.00    6.00    --  103.86  61.00 120.00   62
 52  \w     31.00 113.00   1.00    6.00    --  103.86-125.00 -90.00   82
 53  \w     75.00 102.00   1.00    6.00    --  103.86  61.00 120.00   27
 54  \w     76.00 172.00   1.00    6.00    --  103.86  61.00-120.00   96
 55  \w     47.00 107.00   1.00    6.00    --  103.86-106.00 -23.52   60
 56  \w    114.00 176.00   1.00    6.00    --  103.86  61.00 -90.00   62
 57  \w     46.00 112.00   1.00    6.00    --  103.86-125.00  90.00   66
 58  \w     78.00 174.00   1.00    6.00    --  103.86  61.00 -30.00   96
 59  \w     78.00 104.00   1.00    6.00    --  103.86  61.00 -90.00   26
 60  \w     74.00 162.00   1.00    6.00    --  103.86  70.00  39.19   88
;
_diffrn_measurement_device 'four-circle diffractometer'
_diffrn_measurement_device_type 'SuperNova, Dual, Cu at home/near, Atlas'
_diffrn_measurement_method '\w scans'
_diffrn_orient_matrix_type 'CrysAlisPro convention (1999,Acta A55,543-557)'
_diffrn_orient_matrix_UB_11 0.0246463000
_diffrn_orient_matrix_UB_12 0.0787698000
_diffrn_orient_matrix_UB_13 0.0691546000
_diffrn_orient_matrix_UB_21 0.0773604000
_diffrn_orient_matrix_UB_22 0.0325502000
_diffrn_orient_matrix_UB_23 -0.0351379000
_diffrn_orient_matrix_UB_31 -0.0548016000
_diffrn_orient_matrix_UB_32 0.0813545000
_diffrn_orient_matrix_UB_33 -0.0528177000
_diffrn_radiation_monochromator mirror
_diffrn_radiation_probe x-ray
_diffrn_radiation_type 'Cu K\a'
_diffrn_radiation_wavelength 1.54184
_diffrn_reflns_av_R_equivalents 0.0474
_diffrn_reflns_av_unetI/netI 0.0202
_diffrn_reflns_Laue_measured_fraction_full 1.0000
_diffrn_reflns_Laue_measured_fraction_max 0.9914
_diffrn_reflns_limit_h_max 19
_diffrn_reflns_limit_h_min -19
_diffrn_reflns_limit_k_max 16
_diffrn_reflns_limit_k_min -16
_diffrn_reflns_limit_l_max 20
_diffrn_reflns_limit_l_min -20
_diffrn_reflns_number 59489
_diffrn_reflns_point_group_measured_fraction_full 1.0000
_diffrn_reflns_point_group_measured_fraction_max 0.9914
_diffrn_reflns_theta_full 67.6840
_diffrn_reflns_theta_max 72.58
_diffrn_reflns_theta_min 3.47
_diffrn_source 'micro-focus sealed X-ray tube'
_diffrn_source_type 'SuperNova (Cu) X-ray Source'
_exptl_absorpt_coefficient_mu 10.929
_exptl_absorpt_correction_T_max 0.854
_exptl_absorpt_correction_T_min 0.419
_exptl_absorpt_correction_type gaussian
_exptl_absorpt_process_details
;
CrysAlisPro 1.171.41.93a (Rigaku Oxford Diffraction, 2020)
Numerical absorption correction based on gaussian integration over
a multifaceted crystal model
Empirical absorption correction using spherical harmonics,
implemented in SCALE3 ABSPACK scaling algorithm.
;
_exptl_crystal_colour 'clear light yellow'
_exptl_crystal_colour_lustre clear
_exptl_crystal_colour_modifier light
_exptl_crystal_colour_primary yellow
_exptl_crystal_density_diffrn 1.673
_exptl_crystal_description block
_exptl_crystal_F_000 1749.496
_exptl_crystal_size_max 0.32
_exptl_crystal_size_mid 0.26
_exptl_crystal_size_min 0.14
_refine_diff_density_max 0.3340
_refine_diff_density_min -0.9522
_refine_diff_density_rms 0.0768
_refine_ls_d_res_high 0.8080
_refine_ls_d_res_low 12.7325
_refine_ls_goodness_of_fit_ref 1.0522
_refine_ls_hydrogen_treatment constr
_refine_ls_matrix_type full
_refine_ls_number_constraints 53
_refine_ls_number_parameters 465
_refine_ls_number_reflns 6788
_refine_ls_number_restraints 0
_refine_ls_restrained_S_all 1.0522
_refine_ls_R_factor_all 0.0200
_refine_ls_R_factor_gt 0.0194
_refine_ls_shift/su_max 0.0004
_refine_ls_shift/su_mean 0.0000
_refine_ls_structure_factor_coef Fsqd
_refine_ls_weighting_details 'w=1/[\s^2^(Fo^2^)+(0.0303P)^2^+1.3768P] where P=(Fo^2^+2Fc^2^)/3'
_refine_ls_weighting_scheme calc
_refine_ls_wR_factor_gt 0.0504
_refine_ls_wR_factor_ref 0.0508
_reflns_Friedel_coverage 0.0
_reflns_limit_h_max 12
_reflns_limit_h_min -19
_reflns_limit_k_max 16
_reflns_limit_k_min 0
_reflns_limit_l_max 20
_reflns_limit_l_min -12
_reflns_number_gt 6650
_reflns_number_total 6788
_reflns_threshold_expression I>=2u(I)
_cod_data_source_file d3dt03760f2.cif
_cod_data_source_block exp_3229
_cod_depositor_comments 'Adding full bibliography for 7715892--7715896.cif.'
_cod_original_sg_symbol_Hall '-P 2ybc (x-z,y,z)'
_cod_database_code 7715895
_chemical_oxdiff_formula 'C31 H33 F3 La N5 Na O9 S'
_chemical_oxdiff_usercomment 'TN022 MeCN Et2O'
_reflns_odcompleteness_completeness 99.95
_reflns_odcompleteness_iscentric 1
_reflns_odcompleteness_theta 66.49
_olex2_refinement_description
;
1. Fixed Uiso
 At 1.2 times of:
  All C(H) groups, All C(H,H) groups
 At 1.5 times of:
  All C(H,H,H) groups
2.a Secondary CH2 refined with riding coordinates:
 C3(H3a,H3b), C4(H4a,H4b), C5(H5a,H5b)
2.b Aromatic/amide H refined with riding coordinates:
 C6(H6), C8(H8), C9(H9), C10(H10), C14(H14), C16(H16), C17(H17), C18(H18),
 C22(H22), C24(H24), C25(H25), C26(H26)
2.c Idealised Me refined as rotating group:
 C1(H1a,H1b,H1c), C13(H13a,H13b,H13c), C21(H21a,H21b,H21c), C29(H29a,H29b,
 H29c), C32(H32a,H32b,H32c)
;
_olex2_submission_special_instructions 'No special instructions were received'
_oxdiff_exptl_absorpt_empirical_details
;
Empirical correction (ABSPACK) includes:
- Absorption correction using spherical harmonics
- Frame scaling
;
_oxdiff_exptl_absorpt_empirical_full_max 2.343
_oxdiff_exptl_absorpt_empirical_full_min 0.550

loop_
_space_group_symop_id
_space_group_symop_operation_xyz
1 x,y,z
2 -x+1/2,y+1/2,-z+1/2
3 -x,-y,-z
4 x-1/2,-y-1/2,z-1/2

loop_
_atom_site_label
_atom_site_type_symbol
_atom_site_fract_x
_atom_site_fract_y
_atom_site_fract_z
_atom_site_U_iso_or_equiv
_atom_site_adp_type
_atom_site_occupancy
_atom_site_refinement_flags_posn
La1 La 0.610617(5) 0.530826(7) 0.498442(5) 0.00974(4) Uani 1.000000 .
S1 S 0.65828(3) 0.44208(3) 0.84651(3) 0.01682(9) Uani 1.000000 .
Na1 Na 0.52473(4) 0.48198(5) 0.69942(4) 0.01691(15) Uani 1.000000 .
F1 F 0.69105(13) 0.53479(12) 0.98789(10) 0.0579(5) Uani 1.000000 .
F2 F 0.56071(11) 0.49369(14) 0.94724(10) 0.0534(4) Uani 1.000000 .
F3 F 0.65196(11) 0.37888(11) 0.99353(8) 0.0437(3) Uani 1.000000 .
O1 O 0.61888(8) 0.54848(10) 0.35732(8) 0.0157(2) Uani 1.000000 .
O2 O 0.56607(8) 0.42802(11) 0.22961(8) 0.0227(3) Uani 1.000000 .
O3 O 0.54834(7) 0.40298(9) 0.58061(7) 0.0120(2) Uani 1.000000 .
O4 O 0.42110(7) 0.27050(9) 0.54251(7) 0.0152(2) Uani 1.000000 .
O5 O 0.50554(7) 0.59074(9) 0.58198(7) 0.0114(2) Uani 1.000000 .
O6 O 0.34786(7) 0.65625(9) 0.56843(8) 0.0153(2) Uani 1.000000 .
O7 O 0.74506(9) 0.40855(12) 0.86117(9) 0.0310(3) Uani 1.000000 .
O8 O 0.64176(9) 0.54073(10) 0.80780(9) 0.0222(3) Uani 1.000000 .
O9 O 0.59545(9) 0.36647(11) 0.81257(9) 0.0266(3) Uani 1.000000 .
N1 N 0.76764(9) 0.59511(11) 0.48301(9) 0.0160(3) Uani 1.000000 .
N2 N 0.73680(9) 0.42280(11) 0.59454(9) 0.0151(3) Uani 1.000000 .
N3 N 0.68381(9) 0.63291(11) 0.63678(9) 0.0135(3) Uani 1.000000 .
C1 C 0.92294(11) 0.59461(15) 0.68404(12) 0.0213(4) Uani 1.000000 .
H1a H 0.9268(3) 0.5646(10) 0.7382(3) 0.0319(6) Uiso 1.000000 GR
H1b H 0.96556(13) 0.5630(10) 0.6576(5) 0.0319(6) Uiso 1.000000 GR
H1c H 0.9334(4) 0.66837(15) 0.6893(8) 0.0319(6) Uiso 1.000000 GR
C3 C 0.82535(11) 0.64012(14) 0.55416(11) 0.0185(4) Uani 1.000000 .
H3a H 0.88239(11) 0.64841(14) 0.54125(11) 0.0222(4) Uiso 1.000000 R
H3b H 0.80424(11) 0.70899(14) 0.56449(11) 0.0222(4) Uiso 1.000000 R
C4 C 0.82546(11) 0.46044(13) 0.61455(12) 0.0179(4) Uani 1.000000 .
H4a H 0.85649(11) 0.42287(13) 0.66282(12) 0.0215(4) Uiso 1.000000 R
H4b H 0.85324(11) 0.44465(13) 0.56847(12) 0.0215(4) Uiso 1.000000 R
C5 C 0.77013(10) 0.61086(14) 0.68330(11) 0.0164(3) Uani 1.000000 .
H5a H 0.79282(10) 0.67331(14) 0.71346(11) 0.0197(4) Uiso 1.000000 R
H5b H 0.76616(10) 0.55723(14) 0.72402(11) 0.0197(4) Uiso 1.000000 R
C6 C 0.80056(11) 0.58585(15) 0.41964(12) 0.0211(4) Uani 1.000000 .
H6 H 0.85607(11) 0.61324(15) 0.42402(12) 0.0253(5) Uiso 1.000000 R
C7 C 0.76327(13) 0.53871(16) 0.34231(13) 0.0243(4) Uani 1.000000 .
C8 C 0.82117(15) 0.5073(2) 0.29443(16) 0.0411(6) Uani 1.000000 .
H8 H 0.87920(15) 0.5268(2) 0.30967(16) 0.0493(7) Uiso 1.000000 R
C9 C 0.79492(17) 0.4491(3) 0.22656(17) 0.0517(8) Uani 1.000000 .
H9 H 0.83464(17) 0.4282(3) 0.19490(17) 0.0621(9) Uiso 1.000000 R
C10 C 0.70946(15) 0.4201(2) 0.20334(14) 0.0386(6) Uani 1.000000 .
H10 H 0.69162(15) 0.3777(2) 0.15693(14) 0.0463(7) Uiso 1.000000 R
C11 C 0.65125(13) 0.45280(16) 0.24779(12) 0.0229(4) Uani 1.000000 .
C12 C 0.67570(12) 0.51578(15) 0.31804(11) 0.0183(4) Uani 1.000000 .
C13 C 0.54144(14) 0.34288(17) 0.17650(13) 0.0296(4) Uani 1.000000 .
H13a H 0.4814(3) 0.3270(8) 0.1743(8) 0.0444(7) Uiso 1.000000 GR
H13b H 0.5496(10) 0.3599(5) 0.1217(3) 0.0444(7) Uiso 1.000000 GR
H13c H 0.5764(7) 0.2834(4) 0.1971(6) 0.0444(7) Uiso 1.000000 GR
C2 C 0.83360(10) 0.57555(14) 0.63216(11) 0.0156(3) Uani 1.000000 .
C14 C 0.72752(11) 0.33233(14) 0.61985(11) 0.0155(3) Uani 1.000000 .
H14 H 0.77639(11) 0.30321(14) 0.65378(11) 0.0187(4) Uiso 1.000000 R
C15 C 0.65204(11) 0.26759(13) 0.60373(10) 0.0144(3) Uani 1.000000 .
C16 C 0.66813(11) 0.16185(14) 0.60624(11) 0.0181(4) Uani 1.000000 .
H16 H 0.72495(11) 0.13805(14) 0.62239(11) 0.0217(4) Uiso 1.000000 R
C17 C 0.60307(12) 0.09222(14) 0.58570(12) 0.0209(4) Uani 1.000000 .
H17 H 0.61507(12) 0.02105(14) 0.58647(12) 0.0251(5) Uiso 1.000000 R
C18 C 0.51945(12) 0.12678(14) 0.56377(11) 0.0189(4) Uani 1.000000 .
H18 H 0.47421(12) 0.07923(14) 0.54899(11) 0.0227(4) Uiso 1.000000 R
C19 C 0.50251(11) 0.23039(13) 0.56357(10) 0.0142(3) Uani 1.000000 .
C20 C 0.56768(10) 0.30430(13) 0.58273(10) 0.0121(3) Uani 1.000000 .
C21 C 0.35319(12) 0.19827(15) 0.53833(14) 0.0277(4) Uani 1.000000 .
H21a H 0.29931(19) 0.23497(15) 0.5343(10) 0.0415(7) Uiso 1.000000 GR
H21b H 0.3501(7) 0.1546(8) 0.4903(6) 0.0415(7) Uiso 1.000000 GR
H21c H 0.3637(5) 0.1558(8) 0.5875(5) 0.0415(7) Uiso 1.000000 GR
C22 C 0.65058(11) 0.71142(13) 0.66372(10) 0.0149(3) Uani 1.000000 .
H22 H 0.68820(11) 0.75148(13) 0.70254(10) 0.0179(4) Uiso 1.000000 R
C23 C 0.56318(11) 0.74771(13) 0.64307(10) 0.0139(3) Uani 1.000000 .
C24 C 0.54775(12) 0.84691(14) 0.66862(11) 0.0182(4) Uani 1.000000 .
H24 H 0.59438(12) 0.88902(14) 0.69255(11) 0.0219(4) Uiso 1.000000 R
C25 C 0.46638(12) 0.88416(14) 0.65963(12) 0.0214(4) Uani 1.000000 .
H25 H 0.45703(12) 0.95203(14) 0.67600(12) 0.0257(5) Uiso 1.000000 R
C26 C 0.39733(11) 0.82153(14) 0.62623(11) 0.0188(4) Uani 1.000000 .
H26 H 0.34089(11) 0.84646(14) 0.62063(11) 0.0225(4) Uiso 1.000000 R
C27 C 0.41134(10) 0.72406(14) 0.60158(10) 0.0141(3) Uani 1.000000 .
C28 C 0.49483(10) 0.68451(13) 0.60729(10) 0.0119(3) Uani 1.000000 .
C29 C 0.26283(11) 0.68887(15) 0.56993(12) 0.0205(4) Uani 1.000000 .
H29a H 0.2486(3) 0.7489(7) 0.5348(7) 0.0307(6) Uiso 1.000000 GR
H29b H 0.22290(14) 0.6334(4) 0.5501(8) 0.0307(6) Uiso 1.000000 GR
H29c H 0.2590(3) 0.7065(11) 0.62585(18) 0.0307(6) Uiso 1.000000 GR
C30 C 0.63949(15) 0.46376(15) 0.94896(14) 0.0270(5) Uani 1.000000 .
N4 N 0.04427(18) 0.7046(3) 0.5128(3) 0.0800(9) Uani 1.000000 .
C32 C 0.0926(2) 0.8100(3) 0.6431(3) 0.0766(11) Uani 1.000000 .
H32a H 0.1302(15) 0.8652(14) 0.6327(5) 0.1149(17) Uiso 1.000000 GR
H32b H 0.0428(2) 0.8393(19) 0.6602(11) 0.1149(17) Uiso 1.000000 GR
H32c H 0.1233(17) 0.7655(6) 0.6863(6) 0.1149(17) Uiso 1.000000 GR
C31 C 0.06543(18) 0.7515(3) 0.5703(3) 0.0611(9) Uani 1.000000 .

loop_
_atom_site_aniso_label
_atom_site_aniso_U_11
_atom_site_aniso_U_22
_atom_site_aniso_U_33
_atom_site_aniso_U_12
_atom_site_aniso_U_13
_atom_site_aniso_U_23
La1 0.00820(6) 0.01156(6) 0.00958(6) 0.00003(3) 0.00208(4) -0.00040(3)
S1 0.0146(2) 0.0210(2) 0.0143(2) -0.00003(16) 0.00179(16) 0.00067(17)
Na1 0.0163(3) 0.0226(4) 0.0110(3) 0.0011(3) 0.0009(3) -0.0007(3)
F1 0.0895(14) 0.0557(10) 0.0292(8) -0.0287(9) 0.0141(8) -0.0196(7)
F2 0.0520(9) 0.0732(10) 0.0441(9) 0.0288(8) 0.0311(8) 0.0138(8)
F3 0.0736(10) 0.0368(7) 0.0233(6) 0.0141(7) 0.0163(7) 0.0120(6)
O1 0.0140(6) 0.0224(6) 0.0117(6) 0.0008(5) 0.0053(5) -0.0008(5)
O2 0.0206(6) 0.0299(7) 0.0176(7) 0.0002(5) 0.0036(5) -0.0077(6)
O3 0.0138(5) 0.0102(5) 0.0122(6) 0.0014(4) 0.0027(4) 0.0010(4)
O4 0.0122(5) 0.0146(6) 0.0187(6) -0.0011(4) 0.0026(5) 0.0024(5)
O5 0.0114(5) 0.0108(5) 0.0119(6) 0.0009(4) 0.0025(4) -0.0018(4)
O6 0.0095(5) 0.0174(6) 0.0194(6) 0.0012(4) 0.0037(5) -0.0038(5)
O7 0.0191(7) 0.0406(9) 0.0325(8) 0.0087(6) 0.0031(6) 0.0003(7)
O8 0.0212(7) 0.0237(7) 0.0211(7) -0.0028(5) 0.0026(6) 0.0061(5)
O9 0.0270(7) 0.0248(7) 0.0255(7) -0.0077(6) -0.0002(6) 0.0004(6)
N1 0.0133(7) 0.0199(7) 0.0144(7) -0.0005(6) 0.0015(6) 0.0014(6)
N2 0.0120(7) 0.0171(7) 0.0155(7) 0.0004(5) 0.0009(6) -0.0016(6)
N3 0.0115(6) 0.0169(7) 0.0118(7) -0.0011(5) 0.0018(5) -0.0009(6)
C1 0.0117(8) 0.0255(10) 0.0246(10) -0.0014(7) -0.0010(7) -0.0009(8)
C3 0.0134(8) 0.0233(9) 0.0182(9) -0.0046(7) 0.0016(7) 0.0004(7)
C4 0.0111(8) 0.0201(9) 0.0208(10) 0.0015(6) -0.0005(7) -0.0008(7)
C5 0.0118(8) 0.0226(9) 0.0135(8) 0.0002(7) -0.0004(6) -0.0014(7)
C6 0.0136(8) 0.0305(10) 0.0203(9) -0.0039(7) 0.0064(7) -0.0001(8)
C7 0.0190(10) 0.0377(12) 0.0187(10) -0.0023(8) 0.0101(8) -0.0022(8)
C8 0.0216(11) 0.0741(17) 0.0320(13) -0.0078(12) 0.0160(10) -0.0157(13)
C9 0.0315(13) 0.093(2) 0.0375(14) -0.0072(13) 0.0229(11) -0.0295(15)
C10 0.0329(12) 0.0639(16) 0.0217(11) -0.0034(11) 0.0118(9) -0.0184(11)
C11 0.0211(10) 0.0334(10) 0.0146(9) 0.0005(8) 0.0050(8) -0.0004(8)
C12 0.0195(9) 0.0251(9) 0.0118(9) -0.0002(7) 0.0066(7) 0.0018(7)
C13 0.0311(11) 0.0315(11) 0.0245(10) 0.0014(9) 0.0015(8) -0.0113(9)
C2 0.0103(8) 0.0190(9) 0.0164(9) -0.0006(6) 0.0003(6) -0.0004(7)
C14 0.0138(8) 0.0182(9) 0.0133(8) 0.0044(7) -0.0004(6) 0.0012(7)
C15 0.0162(8) 0.0154(8) 0.0106(8) 0.0017(6) 0.0007(6) 0.0019(6)
C16 0.0182(8) 0.0167(8) 0.0184(9) 0.0051(7) 0.0015(7) 0.0045(7)
C17 0.0262(9) 0.0112(8) 0.0247(10) 0.0032(7) 0.0037(8) 0.0025(7)
C18 0.0231(9) 0.0134(8) 0.0192(9) -0.0031(7) 0.0020(7) 0.0008(7)
C19 0.0154(8) 0.0162(8) 0.0105(8) 0.0012(6) 0.0017(6) 0.0018(6)
C20 0.0163(8) 0.0122(8) 0.0079(7) 0.0017(6) 0.0027(6) 0.0009(6)
C21 0.0173(9) 0.0214(10) 0.0431(13) -0.0053(7) 0.0033(8) 0.0093(9)
C22 0.0158(8) 0.0166(8) 0.0121(8) -0.0045(6) 0.0023(6) -0.0013(7)
C23 0.0160(8) 0.0144(8) 0.0119(8) -0.0003(6) 0.0046(6) -0.0006(6)
C24 0.0199(9) 0.0162(8) 0.0180(9) -0.0031(7) 0.0027(7) -0.0043(7)
C25 0.0256(9) 0.0140(8) 0.0248(10) 0.0033(7) 0.0057(8) -0.0049(7)
C26 0.0178(8) 0.0174(9) 0.0217(9) 0.0058(7) 0.0054(7) -0.0013(7)
C27 0.0128(8) 0.0179(8) 0.0115(8) 0.0004(6) 0.0021(6) -0.0002(6)
C28 0.0149(8) 0.0131(8) 0.0084(7) 0.0015(6) 0.0038(6) 0.0008(6)
C29 0.0111(8) 0.0261(10) 0.0252(10) 0.0034(7) 0.0059(7) -0.0052(8)
C30 0.0346(12) 0.0269(11) 0.0208(11) 0.0038(8) 0.0090(9) 0.0032(8)
N4 0.0439(15) 0.092(2) 0.109(3) -0.0055(15) 0.0275(16) -0.010(2)
C32 0.0392(16) 0.083(2) 0.114(3) 0.0088(16) 0.0308(18) -0.028(2)
C31 0.0284(13) 0.0613(19) 0.102(3) 0.0042(13) 0.0317(16) 0.0016(19)

loop_
_atom_type_symbol
_atom_type_scat_dispersion_real
_atom_type_scat_dispersion_imag
_atom_type_scat_Cromer_Mann_a1
_atom_type_scat_Cromer_Mann_a2
_atom_type_scat_Cromer_Mann_a3
_atom_type_scat_Cromer_Mann_a4
_atom_type_scat_Cromer_Mann_b1
_atom_type_scat_Cromer_Mann_b2
_atom_type_scat_Cromer_Mann_b3
_atom_type_scat_Cromer_Mann_b4
_atom_type_scat_Cromer_Mann_c
_atom_type_scat_source
_atom_type_scat_dispersion_source
C 0.01920 0.00962 2.31000 1.02000 1.58860 0.86500 20.84390 10.20750 0.56870 51.65120 0.215599998832 'International Tables Volume C Table 6.1.1.4 (pp. 500-502)' 'Henke, Gullikson and Davis, At. Data and Nucl. Data Tables, 1993, 54, 2'
F 0.07537 0.05506 3.53920 2.64120 1.51700 1.02430 10.28250 4.29440 0.26150 26.14760 0.277599990368 'International Tables Volume C Table 6.1.1.4 (pp. 500-502)' 'Henke, Gullikson and Davis, At. Data and Nucl. Data Tables, 1993, 54, 2'
H 0.00000 0.00000 0.49300 0.32291 0.14019 0.04081 10.51090 26.12570 3.14236 57.79970 0.0030380000826 'International Tables Volume C Table 6.1.1.4 (pp. 500-502)' 'Henke, Gullikson and Davis, At. Data and Nucl. Data Tables, 1993, 54, 2'
La -1.32533 9.78168 20.57800 19.59900 11.37270 3.28719 2.94817 0.24448 18.77260 133.12399 2.14678001404 'International Tables Volume C Table 6.1.1.4 (pp. 500-502)' 'Henke, Gullikson and Davis, At. Data and Nucl. Data Tables, 1993, 54, 2'
O 0.05239 0.03377 3.04850 2.28680 1.54630 0.86700 13.27710 5.70110 0.32390 32.90890 0.250800013542 'International Tables Volume C Table 6.1.1.4 (pp. 500-502)' 'Henke, Gullikson and Davis, At. Data and Nucl. Data Tables, 1993, 54, 2'
N 0.03256 0.01839 12.21260 3.13220 2.01250 1.16630 0.00570 9.89330 28.99750 0.58260 -11.5290002823 'International Tables Volume C Table 6.1.1.4 (pp. 500-502)' 'Henke, Gullikson and Davis, At. Data and Nucl. Data Tables, 1993, 54, 2'
S 0.33537 0.55136 6.90530 5.20340 1.43790 1.58630 1.46790 22.21510 0.25360 56.17200 0.866900026798 'International Tables Volume C Table 6.1.1.4 (pp. 500-502)' 'Henke, Gullikson and Davis, At. Data and Nucl. Data Tables, 1993, 54, 2'
Na 0.13799 0.12245 4.76260 3.17360 1.26740 1.11280 3.28500 8.84220 0.31360 129.42400 0.675999999046 'International Tables Volume C Table 6.1.1.4 (pp. 500-502)' 'Henke, Gullikson and Davis, At. Data and Nucl. Data Tables, 1993, 54, 2'

loop_
_exptl_crystal_face_index_h
_exptl_crystal_face_index_k
_exptl_crystal_face_index_l
_exptl_crystal_face_perp_dist
-9 3 5 0.0632
5 -6 5 0.2479
-2 6 7 0.1113
-1 8 1 0.0812
2 7 5 0.1315
4 4 7 0.1923
4 8 -2 0.0858
8 5 1 0.1443
2 7 -6 0.0561
-3 7 -6 0.0656
6 5 -7 0.0645
10 0 -3 0.1616
9 3 -6 0.1055
8 0 -8 0.1033
9 -1 -7 0.1316
4 3 -10 0.0523
7 -5 -7 0.1658
0 -3 10 0.2089
0 3 -10 0.0476
-6 -4 -6 0.0768
-3 -7 -4 0.1241
1 -8 1 0.2224
-9 -1 -3 0.0600
-10 0 0 0.0555
-7 4 7 0.0809
-8 5 5 0.0696
-4 5 8 0.1010
-5 7 4 0.0771
-2 5 8 0.1250
3 -1 10 0.2193
3 8 1 0.1026
5 7 -4 0.0746
9 -1 2 0.2206
10 2 0 0.1774
-8 -3 7 0.0413
3 5 -9 0.0336
7 -1 -9 0.0934
0 0 -11 0.0459
0 -5 -9 0.0824
-5 -8 1 0.1321
3 -7 5 0.2258

loop_
_geom_angle_atom_site_label_1
_geom_angle_atom_site_label_2
_geom_angle_atom_site_label_3
_geom_angle
_geom_angle_site_symmetry_1
_geom_angle_site_symmetry_3
_geom_angle_publ_flag
O1 La1 Na1 40.43(3) . 3_666 ?
O3 La1 Na1 40.88(3) 3_666 3_666 ?
O3 La1 Na1 104.10(3) . 3_666 ?
O3 La1 O1 74.35(4) 3_666 . ?
O3 La1 O1 135.56(4) . . ?
O4 La1 Na1 76.28(3) 3_666 3_666 ?
O4 La1 O1 72.80(4) 3_666 . ?
O4 La1 O3 134.81(4) 3_666 . ?
O4 La1 O3 58.05(3) 3_666 3_666 ?
O5 La1 Na1 100.38(3) . 3_666 ?
O5 La1 Na1 42.04(3) 3_666 3_666 ?
O5 La1 O1 133.79(4) . . ?
O5 La1 O1 74.20(4) 3_666 . ?
O5 La1 O3 60.94(4) . . ?
O5 La1 O3 60.83(4) . 3_666 ?
O5 La1 O3 63.44(4) 3_666 . ?
O5 La1 O3 56.61(3) 3_666 3_666 ?
O5 La1 O4 74.40(4) . 3_666 ?
O5 La1 O4 112.09(4) 3_666 3_666 ?
O6 La1 Na1 74.91(3) 3_666 3_666 ?
O6 La1 O1 68.17(4) 3_666 . ?
O6 La1 O3 78.10(3) 3_666 . ?
O6 La1 O3 110.52(3) 3_666 3_666 ?
O6 La1 O4 140.96(4) 3_666 3_666 ?
O6 La1 O5 57.95(3) 3_666 3_666 ?
O6 La1 O5 136.58(3) 3_666 . ?
N1 La1 Na1 108.99(3) . 3_666 ?
N1 La1 O1 68.79(4) . . ?
N1 La1 O3 137.89(4) . . ?
N1 La1 O3 129.87(4) . 3_666 ?
N1 La1 O4 79.02(4) . 3_666 ?
N1 La1 O5 135.93(4) . 3_666 ?
N1 La1 O5 133.95(4) . . ?
N1 La1 O6 86.04(4) . 3_666 ?
N2 La1 Na1 139.85(3) . 3_666 ?
N2 La1 O1 116.66(4) . . ?
N2 La1 O3 162.21(4) . 3_666 ?
N2 La1 O3 70.09(4) . . ?
N2 La1 O4 136.78(4) . 3_666 ?
N2 La1 O5 109.55(4) . . ?
N2 La1 O5 111.00(4) . 3_666 ?
N2 La1 O6 64.97(4) . 3_666 ?
N2 La1 N1 67.84(4) . . ?
N3 La1 Na1 152.40(3) . 3_666 ?
N3 La1 O1 133.50(4) . . ?
N3 La1 O3 90.58(4) . . ?
N3 La1 O3 116.74(4) . 3_666 ?
N3 La1 O4 76.82(4) . 3_666 ?
N3 La1 O5 151.31(4) . 3_666 ?
N3 La1 O5 66.26(4) . . ?
N3 La1 O6 131.73(4) . 3_666 ?
N3 La1 N1 71.51(4) . . ?
N3 La1 N2 67.04(4) . . ?
O7 S1 Na1 135.15(7) . . ?
O8 S1 Na1 55.52(6) . . ?
O8 S1 O7 115.66(9) . . ?
O9 S1 Na1 57.61(6) . . ?
O9 S1 O7 115.78(9) . . ?
O9 S1 O8 112.66(8) . . ?
C30 S1 Na1 121.63(8) . . ?
C30 S1 O7 103.20(10) . . ?
C30 S1 O8 103.51(9) . . ?
C30 S1 O9 103.90(9) . . ?
S1 Na1 La1 164.09(3) . 3_666 ?
O1 Na1 La1 41.81(3) 3_666 3_666 ?
O1 Na1 S1 142.43(4) 3_666 . ?
O2 Na1 La1 99.72(4) 3_666 3_666 ?
O2 Na1 S1 94.84(4) 3_666 . ?
O2 Na1 O1 68.46(5) 3_666 3_666 ?
O3 Na1 La1 50.55(3) . 3_666 ?
O3 Na1 S1 114.47(4) . . ?
O3 Na1 O1 84.10(5) . 3_666 ?
O3 Na1 O2 150.18(5) . 3_666 ?
O5 Na1 La1 46.74(3) . 3_666 ?
O5 Na1 S1 137.49(4) . . ?
O5 Na1 O1 79.45(5) . 3_666 ?
O5 Na1 O2 97.40(5) . 3_666 ?
O5 Na1 O3 65.10(4) . . ?
O8 Na1 La1 158.21(4) . 3_666 ?
O8 Na1 S1 28.99(3) . . ?
O8 Na1 O1 153.51(5) . 3_666 ?
O8 Na1 O2 85.98(5) . 3_666 ?
O8 Na1 O3 122.31(5) . . ?
O8 Na1 O5 111.88(5) . . ?
O9 Na1 La1 140.21(4) . 3_666 ?
O9 Na1 S1 29.09(3) . . ?
O9 Na1 O1 117.44(5) . 3_666 ?
O9 Na1 O2 98.56(5) . 3_666 ?
O9 Na1 O3 104.52(5) . . ?
O9 Na1 O5 160.20(5) . . ?
O9 Na1 O8 57.91(5) . . ?
C28 Na1 La1 64.46(3) . 3_666 ?
C28 Na1 S1 125.83(4) . . ?
C28 Na1 O1 84.39(5) . 3_666 ?
C28 Na1 O2 76.98(5) . 3_666 ?
C28 Na1 O3 89.33(5) . . ?
C28 Na1 O5 24.44(4) . . ?
C28 Na1 O8 96.91(5) . . ?
C28 Na1 O9 154.81(5) . . ?
Na1 O1 La1 97.75(5) 3_666 . ?
C12 O1 La1 130.61(12) . . ?
C12 O1 Na1 118.21(12) . 3_666 ?
C11 O2 Na1 117.16(11) . 3_666 ?
C13 O2 Na1 125.30(12) . 3_666 ?
C13 O2 C11 117.16(15) . . ?
Na1 O3 La1 109.05(5) . . ?
Na1 O3 La1 88.58(4) . 3_666 ?
C20 O3 La1 123.17(10) . . ?
C20 O3 La1 120.39(10) . 3_666 ?
C20 O3 Na1 118.95(10) . . ?
C19 O4 La1 123.11(9) . 3_666 ?
C21 O4 La1 121.17(10) . 3_666 ?
C21 O4 C19 115.60(13) . . ?
Na1 O5 La1 106.45(4) . . ?
Na1 O5 La1 91.22(4) . 3_666 ?
C28 O5 La1 127.70(10) . . ?
C28 O5 La1 127.29(10) . 3_666 ?
C28 O5 Na1 106.87(9) . . ?
C27 O6 La1 120.06(9) . 3_666 ?
C29 O6 La1 124.50(10) . 3_666 ?
C29 O6 C27 115.43(13) . . ?
Na1 O8 S1 95.48(7) . . ?
Na1 O9 S1 93.31(7) . . ?
C3 N1 La1 119.18(10) . . ?
C6 N1 La1 126.55(12) . . ?
C6 N1 C3 114.16(15) . . ?
C4 N2 La1 121.94(11) . . ?
C14 N2 La1 123.79(12) . . ?
C14 N2 C4 113.94(15) . . ?
C5 N3 La1 123.36(10) . . ?
C22 N3 La1 123.65(11) . . ?
C22 N3 C5 112.65(14) . . ?
H1b C1 H1a 109.5 . . ?
H1c C1 H1a 109.5 . . ?
H1c C1 H1b 109.5 . . ?
C2 C1 H1a 109.5 . . ?
C2 C1 H1b 109.5 . . ?
C2 C1 H1c 109.5 . . ?
H3a C3 N1 108.87(9) . . ?
H3b C3 N1 108.87(9) . . ?
H3b C3 H3a 107.7 . . ?
C2 C3 N1 113.51(14) . . ?
C2 C3 H3a 108.87(9) . . ?
C2 C3 H3b 108.87(10) . . ?
H4a C4 N2 108.70(9) . . ?
H4b C4 N2 108.70(10) . . ?
H4b C4 H4a 107.6 . . ?
C2 C4 N2 114.22(14) . . ?
C2 C4 H4a 108.70(10) . . ?
C2 C4 H4b 108.70(10) . . ?
H5a C5 N3 108.49(9) . . ?
H5b C5 N3 108.49(9) . . ?
H5b C5 H5a 107.5 . . ?
C2 C5 N3 115.14(14) . . ?
C2 C5 H5a 108.49(9) . . ?
C2 C5 H5b 108.49(10) . . ?
H6 C6 N1 116.04(11) . . ?
C7 C6 N1 127.92(17) . . ?
C7 C6 H6 116.04(10) . . ?
C8 C7 C6 115.70(19) . . ?
C12 C7 C6 123.50(17) . . ?
C12 C7 C8 120.5(2) . . ?
H8 C8 C7 119.62(14) . . ?
C9 C8 C7 120.8(2) . . ?
C9 C8 H8 119.62(14) . . ?
H9 C9 C8 119.94(14) . . ?
C10 C9 C8 120.1(2) . . ?
C10 C9 H9 119.94(13) . . ?
H10 C10 C9 119.99(13) . . ?
C11 C10 C9 120.0(2) . . ?
C11 C10 H10 119.99(13) . . ?
C10 C11 O2 124.07(19) . . ?
C12 C11 O2 114.32(16) . . ?
C12 C11 C10 121.61(19) . . ?
C7 C12 O1 122.94(18) . . ?
C11 C12 O1 120.31(17) . . ?
C11 C12 C7 116.74(17) . . ?
H13a C13 O2 109.5 . . ?
H13b C13 O2 109.5 . . ?
H13b C13 H13a 109.5 . . ?
H13c C13 O2 109.5 . . ?
H13c C13 H13a 109.5 . . ?
H13c C13 H13b 109.5 . . ?
C3 C2 C1 107.43(14) . . ?
C4 C2 C1 107.49(14) . . ?
C4 C2 C3 112.67(15) . . ?
C5 C2 C1 106.59(14) . . ?
C5 C2 C3 111.03(14) . . ?
C5 C2 C4 111.30(14) . . ?
H14 C14 N2 115.62(10) . . ?
C15 C14 N2 128.77(16) . . ?
C15 C14 H14 115.62(9) . . ?
C16 C15 C14 115.13(15) . . ?
C20 C15 C14 124.61(15) . . ?
C20 C15 C16 120.19(16) . . ?
H16 C16 C15 119.41(10) . . ?
C17 C16 C15 121.18(17) . . ?
C17 C16 H16 119.41(11) . . ?
H17 C17 C16 120.22(11) . . ?
C18 C17 C16 119.57(17) . . ?
C18 C17 H17 120.22(11) . . ?
H18 C18 C17 120.09(11) . . ?
C19 C18 C17 119.83(17) . . ?
C19 C18 H18 120.09(11) . . ?
C18 C19 O4 123.15(15) . . ?
C20 C19 O4 114.57(14) . . ?
C20 C19 C18 122.26(16) . . ?
C15 C20 O3 123.01(15) . . ?
C19 C20 O3 120.06(15) . . ?
C19 C20 C15 116.92(15) . . ?
H21a C21 O4 109.5 . . ?
H21b C21 O4 109.5 . . ?
H21b C21 H21a 109.5 . . ?
H21c C21 O4 109.5 . . ?
H21c C21 H21a 109.5 . . ?
H21c C21 H21b 109.5 . . ?
H22 C22 N3 115.52(10) . . ?
C23 C22 N3 128.96(16) . . ?
C23 C22 H22 115.52(10) . . ?
C24 C23 C22 116.79(16) . . ?
C28 C23 C22 122.74(15) . . ?
C28 C23 C24 120.12(15) . . ?
H24 C24 C23 119.42(10) . . ?
C25 C24 C23 121.16(17) . . ?
C25 C24 H24 119.42(11) . . ?
H25 C25 C24 120.18(11) . . ?
C26 C25 C24 119.64(16) . . ?
C26 C25 H25 120.18(10) . . ?
H26 C26 C25 120.06(10) . . ?
C27 C26 C25 119.88(16) . . ?
C27 C26 H26 120.06(10) . . ?
C26 C27 O6 124.40(15) . . ?
C28 C27 O6 113.74(15) . . ?
C28 C27 C26 121.86(16) . . ?
O5 C28 Na1 48.69(7) . . ?
C23 C28 Na1 105.40(11) . . ?
C23 C28 O5 122.75(15) . . ?
C27 C28 Na1 113.44(11) . . ?
C27 C28 O5 119.95(15) . . ?
C27 C28 C23 117.26(15) . . ?
H29a C29 O6 109.5 . . ?
H29b C29 O6 109.5 . . ?
H29b C29 H29a 109.5 . . ?
H29c C29 O6 109.5 . . ?
H29c C29 H29a 109.5 . . ?
H29c C29 H29b 109.5 . . ?
F1 C30 S1 111.43(15) . . ?
F2 C30 S1 111.59(16) . . ?
F2 C30 F1 107.65(19) . . ?
F3 C30 S1 111.36(14) . . ?
F3 C30 F1 107.53(19) . . ?
F3 C30 F2 107.05(18) . . ?
H32b C32 H32a 109.5 . . ?
H32c C32 H32a 109.5 . . ?
H32c C32 H32b 109.5 . . ?
C31 C32 H32a 109.5 . . ?
C31 C32 H32b 109.5 . . ?
C31 C32 H32c 109.5 . . ?
C32 C31 N4 179.5(4) . . ?

loop_
_geom_bond_atom_site_label_1
_geom_bond_atom_site_label_2
_geom_bond_distance
_geom_bond_site_symmetry_2
_geom_bond_publ_flag
La1 La1 3.65563(16) 3_666 ?
La1 Na1 3.5793(7) 3_666 ?
La1 O1 2.4083(12) . ?
La1 O3 2.7645(11) 3_666 ?
La1 O3 2.5019(11) . ?
La1 O4 2.7087(12) 3_666 ?
La1 O5 2.6074(11) 3_666 ?
La1 O5 2.5289(11) . ?
La1 O6 2.8273(12) 3_666 ?
La1 N1 2.7215(14) . ?
La1 N2 2.7138(15) . ?
La1 N3 2.7258(14) . ?
S1 Na1 2.9654(8) . ?
S1 O7 1.4341(14) . ?
S1 O8 1.4440(14) . ?
S1 O9 1.4440(14) . ?
S1 C30 1.826(2) . ?
Na1 O1 2.3428(14) 3_666 ?
Na1 O2 2.3751(14) 3_666 ?
Na1 O3 2.3431(13) . ?
Na1 O5 2.3973(13) . ?
Na1 O8 2.4557(16) . ?
Na1 O9 2.5081(16) . ?
Na1 C28 3.0541(18) . ?
F1 C30 1.324(3) . ?
F2 C30 1.319(3) . ?
F3 C30 1.330(2) . ?
O1 C12 1.302(2) . ?
O2 C11 1.379(2) . ?
O2 C13 1.430(2) . ?
O3 C20 1.326(2) . ?
O4 C19 1.386(2) . ?
O4 C21 1.434(2) . ?
O5 C28 1.320(2) . ?
O6 C27 1.380(2) . ?
O6 C29 1.4364(19) . ?
N1 C3 1.475(2) . ?
N1 C6 1.286(2) . ?
N2 C4 1.479(2) . ?
N2 C14 1.276(2) . ?
N3 C5 1.474(2) . ?
N3 C22 1.281(2) . ?
C1 H1a 0.9800 . ?
C1 H1b 0.9800 . ?
C1 H1c 0.9800 . ?
C1 C2 1.539(2) . ?
C3 H3a 0.9900 . ?
C3 H3b 0.9900 . ?
C3 C2 1.540(3) . ?
C4 H4a 0.9900 . ?
C4 H4b 0.9900 . ?
C4 C2 1.534(2) . ?
C5 H5a 0.9900 . ?
C5 H5b 0.9900 . ?
C5 C2 1.532(2) . ?
C6 H6 0.9500 . ?
C6 C7 1.450(3) . ?
C7 C8 1.409(3) . ?
C7 C12 1.414(3) . ?
C8 H8 0.9500 . ?
C8 C9 1.362(4) . ?
C9 H9 0.9500 . ?
C9 C10 1.401(4) . ?
C10 H10 0.9500 . ?
C10 C11 1.378(3) . ?
C11 C12 1.425(3) . ?
C13 H13a 0.9800 . ?
C13 H13b 0.9800 . ?
C13 H13c 0.9800 . ?
C14 H14 0.9500 . ?
C14 C15 1.458(2) . ?
C15 C16 1.406(2) . ?
C15 C20 1.413(2) . ?
C16 H16 0.9500 . ?
C16 C17 1.376(3) . ?
C17 H17 0.9500 . ?
C17 C18 1.394(3) . ?
C18 H18 0.9500 . ?
C18 C19 1.382(2) . ?
C19 C20 1.413(2) . ?
C21 H21a 0.9800 . ?
C21 H21b 0.9800 . ?
C21 H21c 0.9800 . ?
C22 H22 0.9500 . ?
C22 C23 1.455(2) . ?
C23 C24 1.404(2) . ?
C23 C28 1.407(2) . ?
C24 H24 0.9500 . ?
C24 C25 1.374(3) . ?
C25 H25 0.9500 . ?
C25 C26 1.400(3) . ?
C26 H26 0.9500 . ?
C26 C27 1.373(2) . ?
C27 C28 1.423(2) . ?
C29 H29a 0.9800 . ?
C29 H29b 0.9800 . ?
C29 H29c 0.9800 . ?
N4 C31 1.135(5) . ?
C32 H32a 0.9800 . ?
C32 H32b 0.9800 . ?
C32 H32c 0.9800 . ?
C32 C31 1.431(6) . ?

loop_
_geom_torsion_atom_site_label_1
_geom_torsion_atom_site_label_2
_geom_torsion_atom_site_label_3
_geom_torsion_atom_site_label_4
_geom_torsion
_geom_torsion_site_symmetry_1
_geom_torsion_site_symmetry_2
_geom_torsion_site_symmetry_3
_geom_torsion_site_symmetry_4
_geom_torsion_publ_flag
La1 O1 C12 C7 -55.09(16) . . . . ?
La1 O1 C12 C11 124.06(16) . . . . ?
La1 O3 C20 C15 163.97(11) 3_666 . . . ?
La1 O3 C20 C15 54.73(13) . . . . ?
La1 O3 C20 C19 -125.35(12) . . . . ?
La1 O3 C20 C19 -16.12(12) 3_666 . . . ?
La1 O4 C19 C18 -162.56(13) 3_666 . . . ?
La1 O4 C19 C20 15.69(11) 3_666 . . . ?
La1 O5 C28 Na1 105.01(15) 3_666 . . . ?
La1 O5 C28 Na1 -127.47(18) . . . . ?
La1 O5 C28 C23 -173.34(12) 3_666 . . . ?
La1 O5 C28 C23 -45.81(13) . . . . ?
La1 O5 C28 C27 136.51(13) . . . . ?
La1 O5 C28 C27 8.99(13) 3_666 . . . ?
La1 O6 C27 C26 171.57(12) 3_666 . . . ?
La1 O6 C27 C28 -7.53(11) 3_666 . . . ?
La1 N1 C3 C2 49.08(12) . . . . ?
La1 N1 C6 C7 -0.73(18) . . . . ?
La1 N2 C4 C2 40.38(12) . . . . ?
La1 N2 C14 C15 0.89(16) . . . . ?
La1 N3 C5 C2 32.60(12) . . . . ?
La1 N3 C22 C23 17.18(15) . . . . ?
Na1 O1 C12 C7 173.48(14) 3_666 . . . ?
Na1 O1 C12 C11 -7.36(14) 3_666 . . . ?
Na1 O2 C11 C10 -169.14(17) 3_666 . . . ?
Na1 O2 C11 C12 11.30(13) 3_666 . . . ?
Na1 O3 C20 C15 -89.08(12) . . . . ?
Na1 O3 C20 C19 90.84(12) . . . . ?
Na1 O5 C28 C23 81.66(11) . . . . ?
Na1 O5 C28 C27 -96.02(10) . . . . ?
Na1 C28 C23 C22 43.24(12) . . . . ?
Na1 C28 C23 C24 -129.72(11) . . . . ?
Na1 C28 C27 O6 -54.56(11) . . . . ?
Na1 C28 C27 C26 126.31(12) . . . . ?
O1 C12 C7 C6 10.5(2) . . . . ?
O1 C12 C7 C8 -175.6(2) . . . . ?
O1 C12 C11 O2 -2.8(2) . . . . ?
O1 C12 C11 C10 177.7(2) . . . . ?
O2 C11 C10 C9 -179.9(3) . . . . ?
O2 C11 C12 C7 176.45(17) . . . . ?
O3 C20 C15 C14 -4.5(2) . . . . ?
O3 C20 C15 C16 178.87(16) . . . . ?
O3 C20 C19 O4 0.79(17) . . . . ?
O3 C20 C19 C18 179.05(15) . . . . ?
O4 C19 C18 C17 -179.99(17) . . . . ?
O4 C19 C20 C15 -179.29(14) . . . . ?
O5 C28 C23 C22 -7.20(19) . . . . ?
O5 C28 C23 C24 179.85(16) . . . . ?
O5 C28 C27 O6 -0.05(16) . . . . ?
O5 C28 C27 C26 -179.18(15) . . . . ?
O6 C27 C26 C25 179.62(17) . . . . ?
O6 C27 C28 C23 -177.86(14) . . . . ?
N1 C3 C2 C1 150.47(15) . . . . ?
N1 C3 C2 C4 32.28(16) . . . . ?
N1 C3 C2 C5 -93.33(15) . . . . ?
N1 C6 C7 C8 -158.9(2) . . . . ?
N1 C6 C7 C12 15.3(3) . . . . ?
N2 C4 C2 C1 157.27(16) . . . . ?
N2 C4 C2 C3 -84.57(17) . . . . ?
N2 C4 C2 C5 40.90(17) . . . . ?
N2 C14 C15 C16 151.9(2) . . . . ?
N2 C14 C15 C20 -24.9(2) . . . . ?
N3 C5 C2 C1 159.76(16) . . . . ?
N3 C5 C2 C3 43.05(17) . . . . ?
N3 C5 C2 C4 -83.33(16) . . . . ?
N3 C22 C23 C24 -167.17(19) . . . . ?
N3 C22 C23 C28 19.7(2) . . . . ?
C6 C7 C8 C9 170.4(3) . . . . ?
C6 C7 C12 C11 -168.7(2) . . . . ?
C7 C8 C9 C10 0.2(4) . . . . ?
C7 C12 C11 C10 -3.1(2) . . . . ?
C8 C9 C10 C11 1.9(4) . . . . ?
C9 C10 C11 C12 -0.4(3) . . . . ?
C14 C15 C16 C17 -174.66(16) . . . . ?
C14 C15 C20 C19 175.62(17) . . . . ?
C15 C16 C17 C18 -1.5(2) . . . . ?
C15 C20 C19 C18 -1.03(19) . . . . ?
C16 C17 C18 C19 -0.6(2) . . . . ?
C17 C18 C19 C20 1.9(2) . . . . ?
C22 C23 C24 C25 -173.15(16) . . . . ?
C22 C23 C28 C27 170.54(16) . . . . ?
C23 C24 C25 C26 1.5(2) . . . . ?
C23 C28 C27 C26 3.02(19) . . . . ?
C24 C25 C26 C27 -1.0(2) . . . . ?
C25 C26 C27 C28 -1.4(2) . . . . ?

loop_
_exptl_oxdiff_crystal_face_indexfrac_h
_exptl_oxdiff_crystal_face_indexfrac_k
_exptl_oxdiff_crystal_face_indexfrac_l
_exptl_oxdiff_crystal_face_x
_exptl_oxdiff_crystal_face_y
_exptl_oxdiff_crystal_face_z
-9.3941 3.0843 4.5384 0.3253 -0.7858 0.5260
5.1455 -5.8443 4.5682 -0.0176 0.0473 -0.9987
-1.7593 6.4253 7.0967 0.9535 -0.1763 0.2443
-0.9812 8.4321 0.8831 0.7011 0.1675 0.6931
2.2824 7.0340 4.9953 0.9558 0.2300 0.1833
4.4468 4.1044 7.1930 0.9303 0.2249 -0.2897
4.2857 7.7084 -1.7640 0.5908 0.6444 0.4854
7.6532 5.4098 0.8664 0.6747 0.7377 -0.0251
1.7906 7.0082 -6.1129 0.1734 0.5814 0.7949
-2.6473 6.5674 -5.6235 0.0632 0.2066 0.9764
6.0096 5.1094 -7.1775 0.0542 0.8834 0.4654
10.3781 0.2713 -3.2140 0.0549 0.9246 -0.3769
8.6567 3.3567 -6.0414 0.0600 0.9912 0.1178
8.2950 -0.0329 -8.2302 -0.3673 0.9298 -0.0226
9.0512 -1.2412 -6.9911 -0.3582 0.9055 -0.2277
4.3370 3.2602 -9.7126 -0.3080 0.7829 0.5406
6.8861 -4.7655 -6.7816 -0.6746 0.6159 -0.4069
-0.0429 -2.6981 10.1142 0.4859 -0.4465 -0.7514
-0.0834 2.8000 -10.0433 -0.4760 0.4376 0.7628
-5.6942 -4.2003 -5.9845 -0.8851 -0.3669 0.2864
-3.4848 -7.1957 -3.6382 -0.9043 -0.3760 -0.2023
1.1946 -8.3401 1.3038 -0.5373 -0.2249 -0.8128
-9.3083 -0.8755 -2.6903 -0.4844 -0.6541 0.5810
-10.1981 0.0924 -0.0506 -0.2476 -0.7841 0.5691
-7.4823 3.6374 7.4471 0.6171 -0.7221 0.3126
-7.8953 4.9128 4.9113 0.5320 -0.6234 0.5729
-3.8827 5.4537 7.9612 0.8844 -0.4026 0.2360
-5.1852 6.9274 4.2374 0.7109 -0.3245 0.6239
-1.5137 5.4631 8.3259 0.9688 -0.2318 0.0876
2.9585 -0.8389 9.5326 0.6661 -0.1334 -0.7339
2.7240 8.0921 1.0189 0.7750 0.4383 0.4552
4.6193 7.1132 -4.3850 0.3709 0.7430 0.5572
9.4372 -1.3759 2.1799 0.2750 0.6087 -0.7442
10.0182 1.6285 0.0031 0.3754 0.8279 -0.4167
-8.4021 -2.5256 7.2549 0.0957 -0.9871 -0.1282
3.0647 4.7389 -8.9251 -0.1684 0.7049 0.6890
6.8413 -1.3335 -9.3266 -0.5814 0.8136 0.0092
0.3305 0.3814 -10.7107 -0.7025 0.4143 0.5786
-0.3826 -4.6486 -8.8217 -0.9857 0.1291 0.1087
-4.7442 -7.5524 0.6435 -0.6673 -0.6355 -0.3884
2.8607 -7.0671 4.5203 -0.1736 -0.1676 -0.9705
